data_1506513
loop_
_publ_author_name
'Fern\'andez, Inmaculada'
'Valdivia, Victoria'
'Gori, Beatrice'
'Alcudia, Felipe'
'Alvarez, Eleuterio'
'Khiar, Noureddine'

_publ_section_title
;
 The isopropylsulfinyl group: a useful chiral controller for the
 asymmetric aziridination of sulfinylimines and the organocatalytic
 allylation of hydrazones.
;
_journal_issue 7
_journal_name_full 'Organic letters'
_journal_page_first 1307
_journal_page_last 1310
_journal_paper_doi 10.1021/ol050080h
_journal_volume 7
_journal_year 2005
_chemical_absolute_configuration ad
_chemical_formula_moiety 'C13 H16 Fe O S'
_chemical_formula_sum 'C13 H16 Fe O S'
_chemical_formula_weight 276.17
_chemical_name_systematic
;
  ?
;
_space_group_IT_number 19
_symmetry_cell_setting orthorhombic
_symmetry_space_group_name_Hall 'P 2ac 2ab'
_symmetry_space_group_name_H-M 'P 21 21 21'
_atom_sites_solution_hydrogens geom
_atom_sites_solution_primary direct
_atom_sites_solution_secondary difmap
_audit_creation_method SHELXL-97
_cell_angle_alpha 90.00
_cell_angle_beta 90.00
_cell_angle_gamma 90.00
_cell_formula_units_Z 4
_cell_length_a 5.9295(6)
_cell_length_b 12.3312(12)
_cell_length_c 16.8830(16)
_cell_measurement_reflns_used 2156
_cell_measurement_temperature 293(2)
_cell_measurement_theta_max 22.91
_cell_measurement_theta_min 2.41
_cell_volume 1234.4(2)
_computing_cell_refinement 'SAINT+ v. 6.04 (Bruker-AXS, 2001)'
_computing_data_collection 'SMART v. 5.625 (Bruker-AXS, 2001)'
_computing_data_reduction 'SAINT+ v. 6.04 (Bruker-AXS, 2001)'
_computing_molecular_graphics 'xp program, SHELXTL v. 6.10, BRUKER, 2000'
_computing_publication_material 'XCIF program, SHELXTL v. 6.10, Bruker, 2000'
_computing_structure_refinement 'SHELXL-97 (Sheldrick, 1997)'
_computing_structure_solution 'SHELXS-97 (Sheldrick, 1990)'
_diffrn_ambient_temperature 293(2)
_diffrn_measured_fraction_theta_full 0.984
_diffrn_measured_fraction_theta_max 0.919
_diffrn_measurement_device_type 'BRUKER SMART 3-circle with CCD system'
_diffrn_measurement_method '\w scans with narrow frames'
_diffrn_radiation_monochromator graphite
_diffrn_radiation_source 'fine-focus sealed tube'
_diffrn_radiation_type MoK\a
_diffrn_radiation_wavelength 0.71073
_diffrn_reflns_av_R_equivalents 0.0381
_diffrn_reflns_av_sigmaI/netI 0.0552
_diffrn_reflns_limit_h_max 7
_diffrn_reflns_limit_h_min -8
_diffrn_reflns_limit_k_max 16
_diffrn_reflns_limit_k_min -16
_diffrn_reflns_limit_l_max 17
_diffrn_reflns_limit_l_min -22
_diffrn_reflns_number 7761
_diffrn_reflns_theta_full 27.50
_diffrn_reflns_theta_max 29.19
_diffrn_reflns_theta_min 2.05
_diffrn_standards_decay_% 'no decay'
_exptl_absorpt_coefficient_mu 1.365
_exptl_absorpt_correction_T_max 0.8425
_exptl_absorpt_correction_T_min 0.6539
_exptl_absorpt_correction_type multi-scan
_exptl_absorpt_process_details
;
   Bruker AXS SMART platform 3-circle diffractometer with CCD area detector,
   sealed X-ray tube, graphite monochromator, Bruker AXS Kryoflex cooling
   unit.
   A hemisphere of the reciprocal space up to theta(max) = 30 deg was
   measured by omega scan frames with delta(omega) = 0.30 deg and 10 sec per
   frame, 606(phi=0), 435(phi=90), 230(phi=180) and 50(phi=90) frames
   recorded using program SMART (Bruker).

   Frame data evaluation (data integration) with program SAINT (Bruker);
   Lattice parameters by least-squares refinement of the geometric
   parameters of the strongest reflections with program SAINT (Bruker).

   Correction for absorption, crystal decay (insignificant) and effects of
   the CCD detector by semi-empirical method from equivalents using program
   SADABS (G.M. Sheldrick, 1996, Univ. of Goettingen, Germany).

   Data reduction with program XPREP (BRUKER).
;
_exptl_crystal_colour orange
_exptl_crystal_density_diffrn 1.486
_exptl_crystal_density_method 'not measured'
_exptl_crystal_description prism
_exptl_crystal_F_000 576
_exptl_crystal_size_max 0.34
_exptl_crystal_size_mid 0.31
_exptl_crystal_size_min 0.13
_refine_diff_density_max 0.223
_refine_diff_density_min -0.220
_refine_diff_density_rms 0.055
_refine_ls_abs_structure_details 'Flack H D (1983), Acta Cryst. A39, 876-881'
_refine_ls_abs_structure_Flack 0.00(2)
_refine_ls_extinction_method none
_refine_ls_goodness_of_fit_ref 1.031
_refine_ls_hydrogen_treatment mixed
_refine_ls_matrix_type full
_refine_ls_number_parameters 145
_refine_ls_number_reflns 2933
_refine_ls_number_restraints 0
_refine_ls_restrained_S_all 1.031
_refine_ls_R_factor_all 0.0550
_refine_ls_R_factor_gt 0.0373
_refine_ls_shift/su_max 0.001
_refine_ls_shift/su_mean 0.000
_refine_ls_structure_factor_coef Fsqd
_refine_ls_weighting_details 'calc w=1/[\s^2^(Fo^2^)+(0.0273P)^2^+0.0000P] where P=(Fo^2^+2Fc^2^)/3'
_refine_ls_weighting_scheme calc
_refine_ls_wR_factor_gt 0.0690
_refine_ls_wR_factor_ref 0.0742
_reflns_number_gt 2266
_reflns_number_total 2933
_reflns_threshold_expression >2sigma(I)
_cod_data_source_file ol050080hsi20050118_063001.cif
_cod_data_source_block (Ss)-15
_cod_depositor_comments
;
The following automatic conversions were performed:

'_symmetry_cell_setting' value 'Orthorhombic' changed to
'orthorhombic' according to
/home/saulius/struct/CIF-dictionaries/cif_core.dic dictionary named
'cif_core.dic' version 2.4.1 from 2010-06-29.

Automatic conversion script
Id: cif_fix_values 1715 2011-07-08 13:25:40Z adriana 
;
_cod_original_sg_symbol_H-M P212121
_cod_database_code 1506513

loop_
_symmetry_equiv_pos_as_xyz
'x, y, z'
'-x+1/2, -y, z+1/2'
'-x, y+1/2, -z+1/2'
'x+1/2, -y+1/2, -z'

loop_
_atom_site_label
_atom_site_type_symbol
_atom_site_fract_x
_atom_site_fract_y
_atom_site_fract_z
_atom_site_U_iso_or_equiv
_atom_site_adp_type
_atom_site_occupancy
_atom_site_symmetry_multiplicity
_atom_site_calc_flag
_atom_site_refinement_flags
Fe1 Fe 0.84183(7) 0.28602(3) 0.70969(2) 0.03897(12) Uani 1 1 d .
S1 S 0.76677(14) 0.46360(6) 0.85296(5) 0.0437(2) Uani 1 1 d .
O1 O 0.5175(4) 0.47048(19) 0.83981(14) 0.0662(7) Uani 1 1 d .
C1 C 0.8544(6) 0.3322(2) 0.82473(15) 0.0366(6) Uani 1 1 d .
C2 C 1.0758(5) 0.3064(2) 0.79689(16) 0.0401(7) Uani 1 1 d .
H2 H 1.1987 0.3532 0.7953 0.048 Uiso 1 1 d R
C3 C 1.0739(6) 0.1962(2) 0.77213(17) 0.0489(8) Uani 1 1 d .
H3 H 1.1962 0.1580 0.7519 0.059 Uiso 1 1 d R
C4 C 0.8536(7) 0.1548(2) 0.78358(18) 0.0528(8) Uani 1 1 d .
H4 H 0.8065 0.0847 0.7718 0.063 Uiso 1 1 d R
C5 C 0.7160(6) 0.2385(2) 0.81608(16) 0.0453(8) Uani 1 1 d .
H5 H 0.5642 0.2330 0.8292 0.054 Uiso 1 1 d R
C6 C 0.7134(7) 0.4114(3) 0.64611(18) 0.0611(10) Uani 1 1 d .
H6 H 0.6743 0.4789 0.6665 0.073 Uiso 1 1 d R
C7 C 0.9230(7) 0.3820(3) 0.61606(19) 0.0628(11) Uani 1 1 d .
H7 H 1.0485 0.4270 0.6129 0.075 Uiso 1 1 d R
C8 C 0.9146(7) 0.2740(4) 0.59131(19) 0.0663(11) Uani 1 1 d .
H8 H 1.0321 0.2348 0.5687 0.080 Uiso 1 1 d R
C9 C 0.6967(7) 0.2356(3) 0.60684(18) 0.0623(10) Uani 1 1 d .
H9 H 0.6444 0.1659 0.5968 0.075 Uiso 1 1 d R
C10 C 0.5715(6) 0.3205(3) 0.6402(2) 0.0654(10) Uani 1 1 d .
H10 H 0.4211 0.3172 0.6556 0.078 Uiso 1 1 d R
C11 C 0.8052(5) 0.4561(2) 0.95982(16) 0.0437(8) Uani 1 1 d .
H11 H 0.7482 0.5241 0.9822 0.052 Uiso 1 1 d R
C12 C 1.0571(5) 0.4509(3) 0.9782(2) 0.0603(9) Uani 1 1 d .
H12A H 1.0803 0.4606 1.0340 0.090 Uiso 1 1 d R
H12B H 1.1337 0.5074 0.9497 0.090 Uiso 1 1 d R
H12C H 1.1158 0.3817 0.9622 0.090 Uiso 1 1 d R
C13 C 0.6720(7) 0.3652(3) 0.99701(18) 0.0617(9) Uani 1 1 d .
H13A H 0.7437 0.2971 0.9857 0.093 Uiso 1 1 d R
H13B H 0.5219 0.3649 0.9756 0.093 Uiso 1 1 d R
H13C H 0.6651 0.3758 1.0533 0.093 Uiso 1 1 d R

loop_
_atom_site_aniso_label
_atom_site_aniso_U_11
_atom_site_aniso_U_22
_atom_site_aniso_U_33
_atom_site_aniso_U_23
_atom_site_aniso_U_13
_atom_site_aniso_U_12
Fe1 0.0457(2) 0.0392(2) 0.0321(2) 0.00007(19) -0.0036(2) 0.0018(2)
S1 0.0550(5) 0.0353(4) 0.0409(4) 0.0029(3) 0.0024(4) 0.0082(4)
O1 0.0555(17) 0.0734(17) 0.0696(18) -0.0105(13) -0.0117(13) 0.0268(14)
C1 0.0454(17) 0.0346(14) 0.0297(14) 0.0019(11) -0.0035(14) 0.0002(15)
C2 0.0433(16) 0.0430(17) 0.0341(15) -0.0013(14) -0.0067(13) 0.0066(13)
C3 0.058(2) 0.0476(19) 0.0413(18) -0.0028(14) -0.0058(14) 0.0189(16)
C4 0.081(2) 0.0336(15) 0.0439(18) 0.0021(13) -0.008(2) -0.0005(17)
C5 0.052(2) 0.0440(17) 0.0403(16) 0.0068(13) 0.0013(14) -0.0010(15)
C6 0.087(3) 0.059(2) 0.0379(18) 0.0095(16) -0.0110(19) 0.017(2)
C7 0.071(3) 0.075(3) 0.043(2) 0.0197(19) -0.0091(17) -0.012(2)
C8 0.077(3) 0.087(3) 0.0351(18) 0.0010(19) 0.0048(16) 0.015(2)
C9 0.077(3) 0.072(2) 0.0382(18) -0.0097(16) -0.0149(18) -0.006(2)
C10 0.047(2) 0.105(3) 0.044(2) 0.009(2) -0.0092(17) 0.010(2)
C11 0.050(2) 0.0423(16) 0.0382(16) -0.0067(13) 0.0060(14) 0.0062(16)
C12 0.057(2) 0.072(2) 0.052(2) -0.0106(18) -0.0047(17) -0.002(2)
C13 0.064(2) 0.071(2) 0.0501(19) 0.0081(18) 0.011(2) -0.003(2)

loop_
_atom_type_symbol
_atom_type_description
_atom_type_scat_dispersion_real
_atom_type_scat_dispersion_imag
_atom_type_scat_source
C C 0.0033 0.0016 'International Tables Vol C Tables 4.2.6.8 and 6.1.1.4'
H H 0.0000 0.0000 'International Tables Vol C Tables 4.2.6.8 and 6.1.1.4'
O O 0.0106 0.0060 'International Tables Vol C Tables 4.2.6.8 and 6.1.1.4'
S S 0.1246 0.1234 'International Tables Vol C Tables 4.2.6.8 and 6.1.1.4'
Fe Fe 0.3463 0.8444 'International Tables Vol C Tables 4.2.6.8 and 6.1.1.4'

loop_
_geom_angle_atom_site_label_1
_geom_angle_atom_site_label_2
_geom_angle_atom_site_label_3
_geom_angle
C1 Fe1 C6 107.84(13)
C1 Fe1 C5 41.12(11)
C6 Fe1 C5 123.32(15)
C1 Fe1 C10 121.61(14)
C6 Fe1 C10 40.50(14)
C5 Fe1 C10 106.34(14)
C1 Fe1 C7 124.96(14)
C6 Fe1 C7 40.02(14)
C5 Fe1 C7 160.48(15)
C10 Fe1 C7 67.41(15)
C1 Fe1 C9 156.87(15)
C6 Fe1 C9 67.86(14)
C5 Fe1 C9 120.74(14)
C10 Fe1 C9 40.30(14)
C7 Fe1 C9 67.33(15)
C1 Fe1 C2 41.21(12)
C6 Fe1 C2 122.90(14)
C5 Fe1 C2 69.31(13)
C10 Fe1 C2 158.19(14)
C7 Fe1 C2 109.19(14)
C9 Fe1 C2 160.32(14)
C1 Fe1 C4 68.68(11)
C6 Fe1 C4 159.75(16)
C5 Fe1 C4 40.95(12)
C10 Fe1 C4 123.02(15)
C7 Fe1 C4 158.03(16)
C9 Fe1 C4 107.06(14)
C2 Fe1 C4 68.50(13)
C1 Fe1 C8 161.33(15)
C6 Fe1 C8 67.58(15)
C5 Fe1 C8 156.73(15)
C10 Fe1 C8 67.55(15)
C7 Fe1 C8 40.01(14)
C9 Fe1 C8 40.11(14)
C2 Fe1 C8 124.73(14)
C4 Fe1 C8 122.04(15)
C1 Fe1 C3 68.62(11)
C6 Fe1 C3 158.71(15)
C5 Fe1 C3 68.73(12)
C10 Fe1 C3 159.46(15)
C7 Fe1 C3 123.62(15)
C9 Fe1 C3 123.75(13)
C2 Fe1 C3 40.62(11)
C4 Fe1 C3 40.38(13)
C8 Fe1 C3 108.66(13)
O1 S1 C1 107.60(15)
O1 S1 C11 105.87(14)
C1 S1 C11 100.61(13)
C5 C1 C2 108.3(2)
C5 C1 S1 127.0(2)
C2 C1 S1 124.3(2)
C5 C1 Fe1 69.65(15)
C2 C1 Fe1 69.88(15)
S1 C1 Fe1 120.39(14)
C3 C2 C1 107.6(3)
C3 C2 Fe1 70.39(17)
C1 C2 Fe1 68.91(15)
C3 C2 H2 126.2
C1 C2 H2 126.2
Fe1 C2 H2 126.1
C4 C3 C2 108.2(3)
C4 C3 Fe1 69.33(17)
C2 C3 Fe1 68.99(15)
C4 C3 H3 125.9
C2 C3 H3 125.9
Fe1 C3 H3 127.3
C3 C4 C5 108.6(3)
C3 C4 Fe1 70.29(17)
C5 C4 Fe1 69.03(15)
C3 C4 H4 125.7
C5 C4 H4 125.7
Fe1 C4 H4 126.5
C1 C5 C4 107.3(3)
C1 C5 Fe1 69.22(15)
C4 C5 Fe1 70.01(17)
C1 C5 H5 126.4
C4 C5 H5 126.3
Fe1 C5 H5 126.0
C7 C6 C10 107.5(3)
C7 C6 Fe1 70.1(2)
C10 C6 Fe1 69.79(19)
C7 C6 H6 126.2
C10 C6 H6 126.2
Fe1 C6 H6 125.4
C6 C7 C8 109.0(4)
C6 C7 Fe1 69.9(2)
C8 C7 Fe1 70.66(19)
C6 C7 H7 125.5
C8 C7 H7 125.5
Fe1 C7 H7 125.6
C7 C8 C9 107.4(4)
C7 C8 Fe1 69.3(2)
C9 C8 Fe1 69.4(2)
C7 C8 H8 126.3
C9 C8 H8 126.3
Fe1 C8 H8 126.6
C8 C9 C10 108.1(3)
C8 C9 Fe1 70.5(2)
C10 C9 Fe1 69.71(19)
C8 C9 H9 125.9
C10 C9 H9 126.0
Fe1 C9 H9 125.4
C9 C10 C6 107.9(3)
C9 C10 Fe1 70.0(2)
C6 C10 Fe1 69.71(19)
C9 C10 H10 126.1
C6 C10 H10 126.0
Fe1 C10 H10 125.8
C13 C11 C12 113.4(3)
C13 C11 S1 112.6(2)
C12 C11 S1 109.0(2)
C13 C11 H11 107.2
C12 C11 H11 107.2
S1 C11 H11 107.2
C11 C12 H12A 109.5
C11 C12 H12B 109.3
H12A C12 H12B 109.5
C11 C12 H12C 109.6
H12A C12 H12C 109.5
H12B C12 H12C 109.5
C11 C13 H13A 109.6
C11 C13 H13B 109.4
H13A C13 H13B 109.5
C11 C13 H13C 109.5
H13A C13 H13C 109.5
H13B C13 H13C 109.5

loop_
_geom_bond_atom_site_label_1
_geom_bond_atom_site_label_2
_geom_bond_distance
Fe1 C1 2.025(3)
Fe1 C6 2.031(3)
Fe1 C5 2.031(3)
Fe1 C10 2.032(3)
Fe1 C7 2.033(3)
Fe1 C9 2.035(3)
Fe1 C2 2.038(3)
Fe1 C4 2.044(3)
Fe1 C8 2.050(3)
Fe1 C3 2.057(3)
S1 O1 1.497(2)
S1 C1 1.767(3)
S1 C11 1.821(3)
C1 C5 1.425(4)
C1 C2 1.430(4)
C2 C3 1.422(4)
C2 H2 0.9300
C3 C4 1.415(5)
C3 H3 0.9300
C4 C5 1.426(4)
C4 H4 0.9300
C5 H5 0.9300
C6 C7 1.390(5)
C6 C10 1.406(5)
C6 H6 0.9300
C7 C8 1.397(5)
C7 H7 0.9300
C8 C9 1.401(5)
C8 H8 0.9300
C9 C10 1.401(5)
C9 H9 0.9300
C10 H10 0.9300
C11 C13 1.509(4)
C11 C12 1.527(4)
C11 H11 0.9800
C12 H12A 0.9600
C12 H12B 0.9600
C12 H12C 0.9600
C13 H13A 0.9600
C13 H13B 0.9600
C13 H13C 0.9600

loop_
_geom_hbond_atom_site_label_D
_geom_hbond_atom_site_label_H
_geom_hbond_atom_site_label_A
_geom_hbond_distance_DH
_geom_hbond_distance_HA
_geom_hbond_distance_DA
_geom_hbond_angle_DHA
_geom_hbond_site_symmetry_A
C2 H2 O1 0.93 2.50 3.388(4) 160.8 1_655

loop_
_geom_torsion_atom_site_label_1
_geom_torsion_atom_site_label_2
_geom_torsion_atom_site_label_3
_geom_torsion_atom_site_label_4
_geom_torsion
O1 S1 C1 C5 -19.0(3)
C11 S1 C1 C5 91.6(2)
O1 S1 C1 C2 152.7(2)
C11 S1 C1 C2 -96.8(2)
O1 S1 C1 Fe1 67.4(2)
C11 S1 C1 Fe1 178.00(18)
C6 Fe1 C1 C5 120.6(2)
C10 Fe1 C1 C5 78.3(2)
C7 Fe1 C1 C5 161.4(2)
C9 Fe1 C1 C5 45.3(4)
C2 Fe1 C1 C5 -119.5(2)
C4 Fe1 C1 C5 -38.22(18)
C8 Fe1 C1 C5 -166.8(4)
C3 Fe1 C1 C5 -81.72(19)
C6 Fe1 C1 C2 -119.9(2)
C5 Fe1 C1 C2 119.5(2)
C10 Fe1 C1 C2 -162.2(2)
C7 Fe1 C1 C2 -79.1(2)
C9 Fe1 C1 C2 164.8(3)
C4 Fe1 C1 C2 81.29(19)
C8 Fe1 C1 C2 -47.3(5)
C3 Fe1 C1 C2 37.80(17)
C6 Fe1 C1 S1 -1.2(2)
C5 Fe1 C1 S1 -121.8(3)
C10 Fe1 C1 S1 -43.5(2)
C7 Fe1 C1 S1 39.6(3)
C9 Fe1 C1 S1 -76.5(4)
C2 Fe1 C1 S1 118.7(3)
C4 Fe1 C1 S1 -160.0(3)
C8 Fe1 C1 S1 71.4(5)
C3 Fe1 C1 S1 156.5(2)
C5 C1 C2 C3 -0.8(3)
S1 C1 C2 C3 -173.7(2)
Fe1 C1 C2 C3 -60.02(19)
C5 C1 C2 Fe1 59.26(18)
S1 C1 C2 Fe1 -113.7(2)
C1 Fe1 C2 C3 118.8(2)
C6 Fe1 C2 C3 -161.9(2)
C5 Fe1 C2 C3 81.05(19)
C10 Fe1 C2 C3 163.3(3)
C7 Fe1 C2 C3 -119.7(2)
C9 Fe1 C2 C3 -43.5(5)
C4 Fe1 C2 C3 37.02(18)
C8 Fe1 C2 C3 -77.9(2)
C6 Fe1 C2 C1 79.4(2)
C5 Fe1 C2 C1 -37.72(16)
C10 Fe1 C2 C1 44.6(4)
C7 Fe1 C2 C1 121.57(19)
C9 Fe1 C2 C1 -162.2(4)
C4 Fe1 C2 C1 -81.75(18)
C8 Fe1 C2 C1 163.36(19)
C3 Fe1 C2 C1 -118.8(2)
C1 C2 C3 C4 0.7(3)
Fe1 C2 C3 C4 -58.4(2)
C1 C2 C3 Fe1 59.09(18)
C1 Fe1 C3 C4 81.81(19)
C6 Fe1 C3 C4 166.2(3)
C5 Fe1 C3 C4 37.51(18)
C10 Fe1 C3 C4 -42.2(5)
C7 Fe1 C3 C4 -159.6(2)
C9 Fe1 C3 C4 -76.0(2)
C2 Fe1 C3 C4 120.1(3)
C8 Fe1 C3 C4 -117.9(2)
C1 Fe1 C3 C2 -38.33(17)
C6 Fe1 C3 C2 46.0(4)
C5 Fe1 C3 C2 -82.63(19)
C10 Fe1 C3 C2 -162.3(4)
C7 Fe1 C3 C2 80.3(2)
C9 Fe1 C3 C2 163.82(19)
C4 Fe1 C3 C2 -120.1(3)
C8 Fe1 C3 C2 122.0(2)
C2 C3 C4 C5 -0.4(3)
Fe1 C3 C4 C5 -58.5(2)
C2 C3 C4 Fe1 58.2(2)
C1 Fe1 C4 C3 -81.66(19)
C6 Fe1 C4 C3 -165.5(3)
C5 Fe1 C4 C3 -120.0(3)
C10 Fe1 C4 C3 163.7(2)
C7 Fe1 C4 C3 50.9(4)
C9 Fe1 C4 C3 122.4(2)
C2 Fe1 C4 C3 -37.24(17)
C8 Fe1 C4 C3 81.2(2)
C1 Fe1 C4 C5 38.38(18)
C6 Fe1 C4 C5 -45.4(4)
C10 Fe1 C4 C5 -76.3(2)
C7 Fe1 C4 C5 171.0(3)
C9 Fe1 C4 C5 -117.5(2)
C2 Fe1 C4 C5 82.8(2)
C8 Fe1 C4 C5 -158.8(2)
C3 Fe1 C4 C5 120.0(3)
C2 C1 C5 C4 0.5(3)
S1 C1 C5 C4 173.3(2)
Fe1 C1 C5 C4 59.94(19)
C2 C1 C5 Fe1 -59.39(19)
S1 C1 C5 Fe1 113.3(2)
C3 C4 C5 C1 -0.1(3)
Fe1 C4 C5 C1 -59.43(18)
C3 C4 C5 Fe1 59.3(2)
C6 Fe1 C5 C1 -78.7(2)
C10 Fe1 C5 C1 -119.6(2)
C7 Fe1 C5 C1 -51.4(5)
C9 Fe1 C5 C1 -161.03(19)
C2 Fe1 C5 C1 37.80(17)
C4 Fe1 C5 C1 118.4(3)
C8 Fe1 C5 C1 169.4(3)
C3 Fe1 C5 C1 81.44(18)
C1 Fe1 C5 C4 -118.4(3)
C6 Fe1 C5 C4 162.8(2)
C10 Fe1 C5 C4 121.9(2)
C7 Fe1 C5 C4 -169.9(4)
C9 Fe1 C5 C4 80.5(2)
C2 Fe1 C5 C4 -80.6(2)
C8 Fe1 C5 C4 50.9(4)
C3 Fe1 C5 C4 -37.00(19)
C1 Fe1 C6 C7 123.6(2)
C5 Fe1 C6 C7 166.2(2)
C10 Fe1 C6 C7 -118.3(3)
C9 Fe1 C6 C7 -80.7(2)
C2 Fe1 C6 C7 80.7(2)
C4 Fe1 C6 C7 -159.8(3)
C8 Fe1 C6 C7 -37.1(2)
C3 Fe1 C6 C7 46.8(4)
C1 Fe1 C6 C10 -118.1(2)
C5 Fe1 C6 C10 -75.4(2)
C7 Fe1 C6 C10 118.3(3)
C9 Fe1 C6 C10 37.7(2)
C2 Fe1 C6 C10 -161.0(2)
C4 Fe1 C6 C10 -41.5(5)
C8 Fe1 C6 C10 81.2(2)
C3 Fe1 C6 C10 165.1(3)
C10 C6 C7 C8 0.0(4)
Fe1 C6 C7 C8 60.1(2)
C10 C6 C7 Fe1 -60.0(2)
C1 Fe1 C7 C6 -75.4(3)
C5 Fe1 C7 C6 -36.6(5)
C10 Fe1 C7 C6 38.2(2)
C9 Fe1 C7 C6 82.1(2)
C2 Fe1 C7 C6 -118.7(2)
C4 Fe1 C7 C6 161.4(4)
C8 Fe1 C7 C6 119.7(3)
C3 Fe1 C7 C6 -161.5(2)
C1 Fe1 C7 C8 164.8(2)
C6 Fe1 C7 C8 -119.7(3)
C5 Fe1 C7 C8 -156.3(4)
C10 Fe1 C7 C8 -81.5(3)
C9 Fe1 C7 C8 -37.7(2)
C2 Fe1 C7 C8 121.6(2)
C4 Fe1 C7 C8 41.6(5)
C3 Fe1 C7 C8 78.8(3)
C6 C7 C8 C9 -0.4(4)
Fe1 C7 C8 C9 59.1(2)
C6 C7 C8 Fe1 -59.6(2)
C1 Fe1 C8 C7 -42.1(6)
C6 Fe1 C8 C7 37.2(2)
C5 Fe1 C8 C7 160.2(3)
C10 Fe1 C8 C7 81.1(3)
C9 Fe1 C8 C7 118.9(3)
C2 Fe1 C8 C7 -78.2(3)
C4 Fe1 C8 C7 -163.0(2)
C3 Fe1 C8 C7 -120.5(2)
C1 Fe1 C8 C9 -161.1(4)
C6 Fe1 C8 C9 -81.8(2)
C5 Fe1 C8 C9 41.2(5)
C10 Fe1 C8 C9 -37.8(2)
C7 Fe1 C8 C9 -118.9(3)
C2 Fe1 C8 C9 162.8(2)
C4 Fe1 C8 C9 78.1(3)
C3 Fe1 C8 C9 120.6(2)
C7 C8 C9 C10 0.7(4)
Fe1 C8 C9 C10 59.8(2)
C7 C8 C9 Fe1 -59.1(2)
C1 Fe1 C9 C8 164.7(3)
C6 Fe1 C9 C8 81.0(3)
C5 Fe1 C9 C8 -162.4(2)
C10 Fe1 C9 C8 118.9(3)
C7 Fe1 C9 C8 37.6(2)
C2 Fe1 C9 C8 -46.1(5)
C4 Fe1 C9 C8 -119.8(2)
C3 Fe1 C9 C8 -78.7(3)
C1 Fe1 C9 C10 45.8(4)
C6 Fe1 C9 C10 -37.9(2)
C5 Fe1 C9 C10 78.8(2)
C7 Fe1 C9 C10 -81.3(2)
C2 Fe1 C9 C10 -165.0(4)
C4 Fe1 C9 C10 121.3(2)
C8 Fe1 C9 C10 -118.9(3)
C3 Fe1 C9 C10 162.4(2)
C8 C9 C10 C6 -0.7(4)
Fe1 C9 C10 C6 59.6(2)
C8 C9 C10 Fe1 -60.3(2)
C7 C6 C10 C9 0.4(4)
Fe1 C6 C10 C9 -59.8(2)
C7 C6 C10 Fe1 60.2(2)
C1 Fe1 C10 C9 -160.7(2)
C6 Fe1 C10 C9 118.9(3)
C5 Fe1 C10 C9 -118.5(2)
C7 Fe1 C10 C9 81.1(2)
C2 Fe1 C10 C9 166.4(3)
C4 Fe1 C10 C9 -77.0(3)
C8 Fe1 C10 C9 37.6(2)
C3 Fe1 C10 C9 -45.7(5)
C1 Fe1 C10 C6 80.4(2)
C5 Fe1 C10 C6 122.6(2)
C7 Fe1 C10 C6 -37.8(2)
C9 Fe1 C10 C6 -118.9(3)
C2 Fe1 C10 C6 47.5(5)
C4 Fe1 C10 C6 164.1(2)
C8 Fe1 C10 C6 -81.3(2)
C3 Fe1 C10 C6 -164.6(3)
O1 S1 C11 C13 54.3(3)
C1 S1 C11 C13 -57.6(3)
O1 S1 C11 C12 -179.0(2)
C1 S1 C11 C12 69.1(3)
